data_4306950
loop_
_publ_author_name
'Lin Cheng'
'Wei-Xiong Zhang'
'Bao-Hui Ye'
'Jian-Bin Lin'
'Xiao-Ming Chen'

_publ_section_title
;
In Situ Solvothermal Generation of 1,2,4-Triazolates and Related Compounds
from Organonitrile and Hydrazine Hydrate: A Mechanism Study
;
_journal_name_full 'Inorganic Chemistry'
_journal_page_first 1135
_journal_page_last 1143
_journal_paper_doi 10.1021/ic061303i
_journal_volume 46
_journal_year 2007
_chemical_formula_sum 'C56 H54 Mn4 N34 O2'
_chemical_formula_weight 1455.09
_chemical_name_systematic
; 
 ? 
;
_space_group_IT_number 14
_symmetry_cell_setting monoclinic
_symmetry_space_group_name_Hall '-P 2ybc'
_symmetry_space_group_name_H-M 'P 1 21/c 1'
_atom_sites_solution_hydrogens geom
_atom_sites_solution_primary direct
_atom_sites_solution_secondary difmap
_audit_creation_method SHELXL-97
_cell_angle_alpha 90.00
_cell_angle_beta 131.062(4)
_cell_angle_gamma 90.00
_cell_formula_units_Z 2
_cell_length_a 12.4385(11)
_cell_length_b 16.8446(15)
_cell_length_c 18.7956(13)
_cell_measurement_temperature 293(2)
_cell_volume 2969.3(5)
_computing_cell_refinement
;
     'SAINT-PLUS for Windows NT, Ver. 6.0, Bruker AXS Inc., 1997.'
;
_computing_data_collection
;
          'SMART for Windows NT, Bruker AXS Inc., 1998.' 
;
_computing_molecular_graphics
;
     'XP-Interactive Molecular Graphics, Ver. 6.10, Bruker AXS Inc., 2000.'
;
_computing_publication_material 'SHELXTL-Bruker AXS Inc., 1998.'
_computing_structure_refinement 'SHELXL-97 (Sheldrick, 1997)'
_computing_structure_solution 'SHELXS-97 (Sheldrick, 1990)'
_diffrn_ambient_temperature 293(2)
_diffrn_measured_fraction_theta_full 0.997
_diffrn_measured_fraction_theta_max 0.997
_diffrn_measurement_device_type 'Bruker APX CCD'
_diffrn_measurement_method 'phi and omega scan'
_diffrn_radiation_monochromator graphite
_diffrn_radiation_source 'fine-focus sealed tube'
_diffrn_radiation_type MoK\a
_diffrn_radiation_wavelength 0.71073
_diffrn_reflns_av_R_equivalents 0.0304
_diffrn_reflns_av_sigmaI/netI 0.0404
_diffrn_reflns_limit_h_max 15
_diffrn_reflns_limit_h_min -14
_diffrn_reflns_limit_k_max 20
_diffrn_reflns_limit_k_min -9
_diffrn_reflns_limit_l_max 22
_diffrn_reflns_limit_l_min -23
_diffrn_reflns_number 15889
_diffrn_reflns_theta_full 26.00
_diffrn_reflns_theta_max 26.00
_diffrn_reflns_theta_min 2.04
_exptl_absorpt_coefficient_mu 0.909
_exptl_absorpt_correction_T_max 0.9475
_exptl_absorpt_correction_T_min 0.8535
_exptl_absorpt_correction_type multi-scan
_exptl_absorpt_process_details sadabs
_exptl_crystal_colour red
_exptl_crystal_density_diffrn 1.627
_exptl_crystal_density_method 'not measured'
_exptl_crystal_description block
_exptl_crystal_F_000 1487
_exptl_crystal_size_max 0.18
_exptl_crystal_size_mid 0.09
_exptl_crystal_size_min 0.06
_refine_diff_density_max 0.955
_refine_diff_density_min -0.941
_refine_diff_density_rms 0.102
_refine_ls_extinction_method none
_refine_ls_goodness_of_fit_ref 1.039
_refine_ls_hydrogen_treatment constr
_refine_ls_matrix_type full
_refine_ls_number_parameters 435
_refine_ls_number_reflns 5830
_refine_ls_number_restraints 0
_refine_ls_restrained_S_all 1.039
_refine_ls_R_factor_all 0.0796
_refine_ls_R_factor_gt 0.0654
_refine_ls_shift/su_max 0.000
_refine_ls_shift/su_mean 0.000
_refine_ls_structure_factor_coef Fsqd
_refine_ls_weighting_details 'calc w=1/[\s^2^(Fo^2^)+(0.0998P)^2^+4.7630P] where P=(Fo^2^+2Fc^2^)/3'
_refine_ls_weighting_scheme calc
_refine_ls_wR_factor_gt 0.1736
_refine_ls_wR_factor_ref 0.1842
_reflns_number_gt 4672
_reflns_number_total 5830
_reflns_threshold_expression >2sigma(I)
_cod_data_source_file ic061303isi20060714_094810_5.cif
_cod_data_source_block 5
_cod_original_cell_volume 2969.3(4)
_cod_database_code 4306950

loop_
_symmetry_equiv_pos_as_xyz
'x, y, z'
'-x, y+1/2, -z+1/2'
'-x, -y, -z'
'x, -y-1/2, z-1/2'

loop_
_atom_site_label
_atom_site_type_symbol
_atom_site_fract_x
_atom_site_fract_y
_atom_site_fract_z
_atom_site_U_iso_or_equiv
_atom_site_adp_type
_atom_site_occupancy
_atom_site_symmetry_multiplicity
_atom_site_calc_flag
_atom_site_refinement_flags
_atom_site_disorder_assembly
_atom_site_disorder_group
Mn1 Mn -0.45682(7) -0.43769(4) 0.18252(5) 0.0378(2) Uani 1 1 d . . .
Mn2 Mn -0.28407(6) -0.41094(4) 0.06346(4) 0.0334(2) Uani 1 1 d . . .
N1 N -0.2587(4) -0.4128(3) 0.3351(3) 0.0523(10) Uani 1 1 d . . .
N2 N -0.2804(3) -0.41022(17) 0.1839(2) 0.0244(6) Uani 1 1 d . . .
N3 N -0.0528(4) -0.3605(2) 0.2733(3) 0.0454(9) Uani 1 1 d . . .
H3B H 0.0233 -0.3408 0.3248 0.055 Uiso 1 1 d R . .
N4 N -0.0753(4) -0.3707(2) 0.1915(3) 0.0401(8) Uani 1 1 d . . .
N5 N 0.1178(4) -0.2866(3) 0.2535(3) 0.0552(11) Uani 1 1 d . . .
H5A H 0.1292 -0.2758 0.3028 0.066 Uiso 1 1 d R . .
H5B H 0.1733 -0.2656 0.2464 0.066 Uiso 1 1 d R . .
N6 N -0.1324(4) -0.3891(2) 0.0323(3) 0.0408(8) Uani 1 1 d . . .
N7 N -0.6482(4) -0.7248(2) -0.0425(3) 0.0467(9) Uani 1 1 d . . .
N8 N -0.5218(4) -0.6078(2) 0.0890(3) 0.0390(8) Uani 1 1 d . . .
N9 N -0.4333(4) -0.5649(2) 0.1682(3) 0.0443(9) Uani 1 1 d . . .
N10 N -0.3542(4) -0.6868(3) 0.2057(3) 0.0509(10) Uani 1 1 d . . .
N11 N -0.5011(4) -0.3011(2) 0.1639(3) 0.0445(9) Uani 1 1 d . . .
N12 N -0.6234(4) -0.4168(2) 0.0287(3) 0.0365(8) Uani 1 1 d . . .
N13 N -0.7149(4) -0.4598(2) -0.0531(2) 0.0367(8) Uani 1 1 d . . .
N14 N -0.7772(4) -0.3323(2) -0.0880(3) 0.0424(8) Uani 1 1 d . . .
N15 N -0.5802(5) -0.4584(3) 0.2233(4) 0.0698(13) Uani 1 1 d . . .
N16 N -0.6411(4) -0.4690(2) 0.2485(3) 0.0501(10) Uani 1 1 d . . .
N17 N -0.7031(7) -0.4823(4) 0.2727(5) 0.0942(19) Uani 1 1 d . . .
C1 C -0.2492(7) -0.4179(5) 0.4099(5) 0.084(2) Uani 1 1 d . . .
H1A H -0.3276 -0.4368 0.4009 0.101 Uiso 1 1 calc R . .
C2 C -0.1317(11) -0.3970(9) 0.4978(6) 0.186(7) Uani 1 1 d . . .
H2A H -0.1274 -0.4027 0.5489 0.224 Uiso 1 1 calc R . .
C3 C -0.0200(14) -0.3672(13) 0.5089(8) 0.281(12) Uani 1 1 d . . .
H3A H 0.0618 -0.3509 0.5683 0.337 Uiso 1 1 calc R . .
C4 C -0.0265(10) -0.3610(9) 0.4342(6) 0.188(7) Uani 1 1 d . . .
H4A H 0.0500 -0.3405 0.4419 0.226 Uiso 1 1 calc R . .
C5 C -0.1463(6) -0.3854(4) 0.3480(4) 0.0678(17) Uani 1 1 d . . .
C6 C -0.1629(5) -0.3849(3) 0.2615(3) 0.0449(10) Uani 1 1 d . . .
C7 C 0.0143(4) -0.3358(3) 0.1882(3) 0.0413(10) Uani 1 1 d . . .
C8 C -0.0075(5) -0.3538(3) 0.1020(3) 0.0464(11) Uani 1 1 d . . .
C9 C 0.0913(7) -0.3382(5) 0.0930(5) 0.094(3) Uani 1 1 d . . .
H9A H 0.1763 -0.3127 0.1412 0.113 Uiso 1 1 calc R . .
C10 C 0.0631(8) -0.3605(7) 0.0122(6) 0.128(4) Uani 1 1 d . . .
H10A H 0.1295 -0.3510 0.0052 0.154 Uiso 1 1 calc R . .
C11 C -0.0626(7) -0.3969(5) -0.0579(5) 0.087(2) Uani 1 1 d . . .
H11A H -0.0841 -0.4122 -0.1136 0.104 Uiso 1 1 calc R . .
C12 C -0.1561(6) -0.4103(3) -0.0446(4) 0.0562(13) Uani 1 1 d . . .
H12A H -0.2414 -0.4358 -0.0923 0.067 Uiso 1 1 calc R . .
C13 C -0.7149(6) -0.7803(3) -0.1091(4) 0.0584(13) Uani 1 1 d . . .
H13A H -0.7902 -0.7654 -0.1711 0.070 Uiso 1 1 calc R . .
C14 C -0.6762(7) -0.8594(3) -0.0892(5) 0.0693(16) Uani 1 1 d . . .
H14A H -0.7244 -0.8969 -0.1374 0.083 Uiso 1 1 calc R . .
C15 C -0.5672(6) -0.8819(3) 0.0011(5) 0.0697(16) Uani 1 1 d . . .
H15A H -0.5404 -0.9350 0.0152 0.084 Uiso 1 1 calc R . .
C16 C -0.4960(6) -0.8256(3) 0.0720(4) 0.0590(13) Uani 1 1 d . . .
H16A H -0.4217 -0.8398 0.1345 0.071 Uiso 1 1 calc R . .
C17 C -0.5398(5) -0.7464(3) 0.0465(3) 0.0449(10) Uani 1 1 d . . .
C18 C -0.4720(4) -0.6819(3) 0.1133(3) 0.0398(10) Uani 1 1 d . . .
C19 C -0.3349(5) -0.6122(3) 0.2358(3) 0.0432(11) Uani 1 1 d . . .
C20 C -0.241(3) -0.5998(16) 0.318(2) 0.52(3) Uani 1 1 d . . .
H20A H -0.2783 -0.5731 0.3427 0.783 Uiso 1 1 calc R . .
H20B H -0.1696 -0.5671 0.3268 0.783 Uiso 1 1 calc R . .
H20C H -0.1987 -0.6493 0.3505 0.783 Uiso 1 1 calc R . .
C21 C -0.4388(6) -0.2449(3) 0.2310(4) 0.0582(13) Uani 1 1 d . . .
H21A H -0.3711 -0.2598 0.2940 0.070 Uiso 1 1 calc R . .
C22 C -0.4729(7) -0.1651(3) 0.2088(5) 0.0705(16) Uani 1 1 d . . .
H22A H -0.4287 -0.1273 0.2566 0.085 Uiso 1 1 calc R . .
C23 C -0.5700(7) -0.1424(3) 0.1181(5) 0.0707(16) Uani 1 1 d . . .
H23A H -0.5924 -0.0890 0.1028 0.085 Uiso 1 1 calc R . .
C24 C -0.6360(6) -0.1988(3) 0.0480(4) 0.0559(13) Uani 1 1 d . . .
H24A H -0.7043 -0.1845 -0.0152 0.067 Uiso 1 1 calc R . .
C25 C -0.5976(4) -0.2781(3) 0.0743(3) 0.0394(10) Uani 1 1 d . . .
C26 C -0.6656(4) -0.3421(2) 0.0037(3) 0.0367(9) Uani 1 1 d . . .
C27 C -0.8045(5) -0.4067(3) -0.1200(3) 0.0417(10) Uani 1 1 d . . .
C28 C -0.9262(6) -0.4277(4) -0.2199(4) 0.0694(16) Uani 1 1 d . . .
H28A H -0.9699 -0.3801 -0.2565 0.104 Uiso 1 1 calc R . .
H28B H -0.9950 -0.4578 -0.2233 0.104 Uiso 1 1 calc R . .
H28C H -0.8922 -0.4589 -0.2444 0.104 Uiso 1 1 calc R . .
O1W O -0.7731(5) -0.4549(3) 0.3996(4) 0.0948(15) Uani 1 1 d . . .
H1WA H -0.8575 -0.4303 0.3799 0.114 Uiso 1 1 d R . .
H1WB H -0.7781 -0.4530 0.3469 0.114 Uiso 1 1 d R . .

loop_
_atom_site_aniso_label
_atom_site_aniso_U_11
_atom_site_aniso_U_22
_atom_site_aniso_U_33
_atom_site_aniso_U_23
_atom_site_aniso_U_13
_atom_site_aniso_U_12
Mn1 0.0364(4) 0.0331(4) 0.0477(4) 0.0016(3) 0.0293(3) -0.0011(3)
Mn2 0.0287(3) 0.0275(3) 0.0399(4) -0.0007(2) 0.0207(3) -0.0028(2)
N1 0.053(2) 0.061(3) 0.052(2) -0.015(2) 0.038(2) -0.015(2)
N2 0.0212(14) 0.0255(15) 0.0299(15) -0.0071(12) 0.0183(13) -0.0083(12)
N3 0.0384(19) 0.055(2) 0.044(2) -0.0173(18) 0.0273(17) -0.0195(18)
N4 0.0329(17) 0.041(2) 0.048(2) -0.0083(16) 0.0270(17) -0.0089(15)
N5 0.052(2) 0.056(3) 0.065(3) -0.023(2) 0.042(2) -0.028(2)
N6 0.0376(19) 0.041(2) 0.044(2) -0.0010(16) 0.0271(17) -0.0043(16)
N7 0.043(2) 0.040(2) 0.060(2) 0.0008(18) 0.035(2) 0.0006(17)
N8 0.0331(17) 0.037(2) 0.045(2) 0.0002(16) 0.0249(17) -0.0019(15)
N9 0.0390(19) 0.038(2) 0.053(2) 0.0003(17) 0.0290(19) 0.0008(16)
N10 0.046(2) 0.045(2) 0.058(2) 0.0103(19) 0.032(2) 0.0138(18)
N11 0.054(2) 0.0317(19) 0.058(2) -0.0083(17) 0.041(2) -0.0039(17)
N12 0.0379(18) 0.0274(17) 0.0455(19) -0.0005(15) 0.0279(17) -0.0003(14)
N13 0.0371(18) 0.0315(18) 0.0410(19) -0.0023(15) 0.0254(17) -0.0031(15)
N14 0.042(2) 0.036(2) 0.046(2) 0.0069(16) 0.0278(18) 0.0058(16)
N15 0.067(3) 0.084(4) 0.085(3) -0.005(3) 0.062(3) -0.013(3)
N16 0.060(2) 0.040(2) 0.062(3) -0.0077(19) 0.045(2) -0.0062(19)
N17 0.136(5) 0.079(4) 0.139(5) -0.009(4) 0.121(5) -0.014(4)
C1 0.081(4) 0.127(6) 0.073(4) -0.036(4) 0.063(4) -0.039(4)
C2 0.146(8) 0.37(2) 0.095(6) -0.123(9) 0.102(7) -0.151(11)
C3 0.198(12) 0.59(3) 0.123(8) -0.217(14) 0.135(9) -0.277(17)
C4 0.139(8) 0.369(18) 0.110(6) -0.154(9) 0.104(7) -0.180(11)
C5 0.062(3) 0.093(4) 0.068(3) -0.040(3) 0.052(3) -0.038(3)
C6 0.050(3) 0.040(2) 0.057(3) -0.008(2) 0.041(2) -0.007(2)
C7 0.031(2) 0.040(2) 0.050(2) -0.0060(19) 0.025(2) -0.0072(18)
C8 0.038(2) 0.054(3) 0.054(3) -0.010(2) 0.034(2) -0.013(2)
C9 0.063(4) 0.159(7) 0.085(4) -0.056(5) 0.059(4) -0.058(4)
C10 0.091(5) 0.234(12) 0.112(6) -0.082(7) 0.090(5) -0.083(6)
C11 0.075(4) 0.138(7) 0.071(4) -0.033(4) 0.058(4) -0.029(4)
C12 0.049(3) 0.070(4) 0.050(3) -0.012(2) 0.033(2) -0.016(2)
C13 0.060(3) 0.044(3) 0.075(3) -0.010(3) 0.045(3) -0.006(2)
C14 0.069(4) 0.044(3) 0.103(5) -0.015(3) 0.060(4) -0.007(3)
C15 0.072(4) 0.035(3) 0.105(5) -0.002(3) 0.059(4) 0.004(3)
C16 0.057(3) 0.037(3) 0.085(4) 0.012(3) 0.047(3) 0.013(2)
C17 0.046(2) 0.036(2) 0.066(3) 0.003(2) 0.043(2) 0.003(2)
C18 0.039(2) 0.037(2) 0.053(3) 0.0131(19) 0.034(2) 0.0105(18)
C19 0.033(2) 0.045(3) 0.035(2) 0.0053(19) 0.0155(19) 0.0099(19)
C20 0.61(6) 0.32(4) 0.95(8) 0.38(5) 0.65(7) 0.30(4)
C21 0.068(3) 0.049(3) 0.064(3) -0.012(3) 0.047(3) -0.002(3)
C22 0.084(4) 0.037(3) 0.096(5) -0.024(3) 0.062(4) -0.009(3)
C23 0.079(4) 0.031(3) 0.096(5) -0.007(3) 0.055(4) 0.002(3)
C24 0.059(3) 0.033(2) 0.075(3) 0.000(2) 0.044(3) 0.004(2)
C25 0.037(2) 0.031(2) 0.056(3) -0.0023(19) 0.033(2) -0.0015(17)
C26 0.036(2) 0.031(2) 0.052(2) 0.0004(18) 0.033(2) -0.0006(17)
C27 0.042(2) 0.036(2) 0.046(2) 0.0009(19) 0.028(2) -0.0004(19)
C28 0.062(3) 0.055(3) 0.061(3) 0.000(3) 0.027(3) 0.005(3)
O1W 0.087(3) 0.089(4) 0.097(3) 0.001(3) 0.055(3) 0.012(3)

loop_
_atom_type_symbol
_atom_type_description
_atom_type_scat_dispersion_real
_atom_type_scat_dispersion_imag
_atom_type_scat_source
C C 0.0033 0.0016 'International Tables Vol C Tables 4.2.6.8 and 6.1.1.4'
H H 0.0000 0.0000 'International Tables Vol C Tables 4.2.6.8 and 6.1.1.4'
Mn Mn 0.3368 0.7283 'International Tables Vol C Tables 4.2.6.8 and 6.1.1.4'
N N 0.0061 0.0033 'International Tables Vol C Tables 4.2.6.8 and 6.1.1.4'
O O 0.0106 0.0060 'International Tables Vol C Tables 4.2.6.8 and 6.1.1.4'

loop_
_geom_angle_atom_site_label_1
_geom_angle_atom_site_label_2
_geom_angle_atom_site_label_3
_geom_angle
_geom_angle_site_symmetry_1
_geom_angle_site_symmetry_3
_geom_angle_publ_flag
N15 Mn1 N9 93.95(18) . . ?
N15 Mn1 N12 102.51(17) . . ?
N9 Mn1 N12 94.64(14) . . ?
N15 Mn1 N2 163.70(16) . . ?
N9 Mn1 N2 89.71(12) . . ?
N12 Mn1 N2 92.99(12) . . ?
N15 Mn1 N1 90.92(17) . . ?
N9 Mn1 N1 102.26(15) . . ?
N12 Mn1 N1 157.65(14) . . ?
N2 Mn1 N1 72.78(12) . . ?
N15 Mn1 N11 93.41(17) . . ?
N9 Mn1 N11 167.47(15) . . ?
N12 Mn1 N11 73.86(13) . . ?
N2 Mn1 N11 86.04(12) . . ?
N1 Mn1 N11 87.74(15) . . ?
N13 Mn2 N4 109.88(13) 3_445 . ?
N13 Mn2 N2 95.19(12) 3_445 . ?
N4 Mn2 N2 70.40(12) . . ?
N13 Mn2 N8 95.03(13) 3_445 3_445 ?
N4 Mn2 N8 149.75(14) . 3_445 ?
N2 Mn2 N8 125.55(12) . 3_445 ?
N13 Mn2 N6 95.35(13) 3_445 . ?
N4 Mn2 N6 69.94(13) . . ?
N2 Mn2 N6 140.22(11) . . ?
N8 Mn2 N6 91.48(13) 3_445 . ?
N13 Mn2 N7 164.22(13) 3_445 3_445 ?
N4 Mn2 N7 85.40(14) . 3_445 ?
N2 Mn2 N7 86.13(12) . 3_445 ?
N8 Mn2 N7 71.74(14) 3_445 3_445 ?
N6 Mn2 N7 93.59(13) . 3_445 ?
C1 N1 C5 118.3(5) . . ?
C1 N1 Mn1 126.0(4) . . ?
C5 N1 Mn1 115.5(3) . . ?
C6 N2 Mn1 117.4(3) . . ?
C6 N2 Mn2 113.8(3) . . ?
Mn1 N2 Mn2 128.54(13) . . ?
C6 N3 N4 110.5(3) . . ?
C6 N3 H3B 124.7 . . ?
N4 N3 H3B 124.7 . . ?
C7 N4 N3 116.4(3) . . ?
C7 N4 Mn2 121.6(3) . . ?
N3 N4 Mn2 119.3(2) . . ?
C7 N5 H5A 119.9 . . ?
C7 N5 H5B 120.1 . . ?
H5A N5 H5B 120.0 . . ?
C12 N6 C8 118.0(4) . . ?
C12 N6 Mn2 126.4(3) . . ?
C8 N6 Mn2 115.5(3) . . ?
C13 N7 C17 118.6(4) . . ?
C13 N7 Mn2 125.9(3) . 3_445 ?
C17 N7 Mn2 115.2(3) . 3_445 ?
C18 N8 N9 105.4(4) . . ?
C18 N8 Mn2 115.9(3) . 3_445 ?
N9 N8 Mn2 138.7(3) . 3_445 ?
C19 N9 N8 108.2(4) . . ?
C19 N9 Mn1 126.2(3) . . ?
N8 N9 Mn1 125.6(3) . . ?
C19 N10 C18 103.1(4) . . ?
C25 N11 C21 117.9(4) . . ?
C25 N11 Mn1 113.7(3) . . ?
C21 N11 Mn1 128.3(3) . . ?
C26 N12 N13 105.1(3) . . ?
C26 N12 Mn1 115.3(3) . . ?
N13 N12 Mn1 138.9(3) . . ?
C27 N13 N12 105.4(3) . . ?
C27 N13 Mn2 129.2(3) . 3_445 ?
N12 N13 Mn2 125.3(3) . 3_445 ?
C27 N14 C26 101.9(4) . . ?
N16 N15 Mn1 177.4(4) . . ?
N15 N16 N17 177.7(6) . . ?
N1 C1 C2 123.3(6) . . ?
N1 C1 H1A 118.3 . . ?
C2 C1 H1A 118.3 . . ?
C1 C2 C3 117.4(7) . . ?
C1 C2 H2A 121.3 . . ?
C3 C2 H2A 121.3 . . ?
C4 C3 C2 120.7(8) . . ?
C4 C3 H3A 119.7 . . ?
C2 C3 H3A 119.7 . . ?
C3 C4 C5 118.9(7) . . ?
C3 C4 H4A 120.5 . . ?
C5 C4 H4A 120.5 . . ?
N1 C5 C4 121.3(5) . . ?
N1 C5 C6 115.0(4) . . ?
C4 C5 C6 123.6(5) . . ?
N2 C6 N3 125.7(4) . . ?
N2 C6 C5 118.3(4) . . ?
N3 C6 C5 116.0(4) . . ?
N4 C7 N5 125.4(4) . . ?
N4 C7 C8 114.3(4) . . ?
N5 C7 C8 120.3(4) . . ?
N6 C8 C9 121.3(5) . . ?
N6 C8 C7 114.8(4) . . ?
C9 C8 C7 123.9(4) . . ?
C10 C9 C8 119.2(5) . . ?
C10 C9 H9A 120.4 . . ?
C8 C9 H9A 120.4 . . ?
C11 C10 C9 119.5(6) . . ?
C11 C10 H10A 120.3 . . ?
C9 C10 H10A 120.3 . . ?
C12 C11 C10 118.4(6) . . ?
C12 C11 H11A 120.8 . . ?
C10 C11 H11A 120.8 . . ?
N6 C12 C11 123.6(5) . . ?
N6 C12 H12A 118.2 . . ?
C11 C12 H12A 118.2 . . ?
N7 C13 C14 122.2(6) . . ?
N7 C13 H13A 118.9 . . ?
C14 C13 H13A 118.9 . . ?
C15 C14 C13 119.5(6) . . ?
C15 C14 H14A 120.3 . . ?
C13 C14 H14A 120.3 . . ?
C14 C15 C16 119.7(5) . . ?
C14 C15 H15A 120.1 . . ?
C16 C15 H15A 120.1 . . ?
C15 C16 C17 117.7(5) . . ?
C15 C16 H16A 121.2 . . ?
C17 C16 H16A 121.2 . . ?
N7 C17 C16 122.3(5) . . ?
N7 C17 C18 114.6(4) . . ?
C16 C17 C18 123.1(5) . . ?
N8 C18 N10 111.5(4) . . ?
N8 C18 C17 122.2(4) . . ?
N10 C18 C17 126.3(4) . . ?
C20 C19 N9 130.4(13) . . ?
C20 C19 N10 117.6(13) . . ?
N9 C19 N10 111.8(4) . . ?
C19 C20 H20A 109.5 . . ?
C19 C20 H20B 109.5 . . ?
H20A C20 H20B 109.5 . . ?
C19 C20 H20C 109.5 . . ?
H20A C20 H20C 109.5 . . ?
H20B C20 H20C 109.5 . . ?
N11 C21 C22 121.7(5) . . ?
N11 C21 H21A 119.1 . . ?
C22 C21 H21A 119.1 . . ?
C23 C22 C21 119.9(5) . . ?
C23 C22 H22A 120.1 . . ?
C21 C22 H22A 120.1 . . ?
C22 C23 C24 119.6(5) . . ?
C22 C23 H23A 120.2 . . ?
C24 C23 H23A 120.2 . . ?
C23 C24 C25 118.1(5) . . ?
C23 C24 H24A 120.9 . . ?
C25 C24 H24A 120.9 . . ?
N11 C25 C24 122.7(4) . . ?
N11 C25 C26 115.8(4) . . ?
C24 C25 C26 121.5(4) . . ?
N12 C26 N14 114.2(4) . . ?
N12 C26 C25 121.1(4) . . ?
N14 C26 C25 124.6(4) . . ?
N14 C27 N13 113.4(4) . . ?
N14 C27 C28 122.7(4) . . ?
N13 C27 C28 123.9(4) . . ?
C27 C28 H28A 109.5 . . ?
C27 C28 H28B 109.5 . . ?
H28A C28 H28B 109.5 . . ?
C27 C28 H28C 109.5 . . ?
H28A C28 H28C 109.5 . . ?
H28B C28 H28C 109.5 . . ?
H1WA O1W H1WB 106.2 . . ?

loop_
_geom_bond_atom_site_label_1
_geom_bond_atom_site_label_2
_geom_bond_distance
_geom_bond_site_symmetry_2
_geom_bond_publ_flag
Mn1 N15 2.148(4) . ?
Mn1 N9 2.202(4) . ?
Mn1 N12 2.215(4) . ?
Mn1 N2 2.226(3) . ?
Mn1 N1 2.278(4) . ?
Mn1 N11 2.338(4) . ?
Mn2 N13 2.185(4) 3_445 ?
Mn2 N4 2.187(3) . ?
Mn2 N2 2.234(3) . ?
Mn2 N8 2.248(4) 3_445 ?
Mn2 N6 2.343(4) . ?
Mn2 N7 2.377(4) 3_445 ?
N1 C1 1.333(7) . ?
N1 C5 1.334(6) . ?
N2 C6 1.282(5) . ?
N3 C6 1.302(5) . ?
N3 N4 1.381(5) . ?
N3 H3B 0.8601 . ?
N4 C7 1.297(5) . ?
N5 C7 1.332(5) . ?
N5 H5A 0.8600 . ?
N5 H5B 0.8600 . ?
N6 C12 1.321(6) . ?
N6 C8 1.345(6) . ?
N7 C13 1.329(6) . ?
N7 C17 1.336(6) . ?
N7 Mn2 2.377(4) 3_445 ?
N8 C18 1.333(6) . ?
N8 N9 1.341(5) . ?
N8 Mn2 2.248(4) 3_445 ?
N9 C19 1.305(6) . ?
N10 C19 1.334(7) . ?
N10 C18 1.351(6) . ?
N11 C25 1.331(6) . ?
N11 C21 1.342(6) . ?
N12 C26 1.324(5) . ?
N12 N13 1.373(5) . ?
N13 C27 1.335(6) . ?
N13 Mn2 2.185(4) 3_445 ?
N14 C27 1.334(6) . ?
N14 C26 1.335(6) . ?
N15 N16 1.140(6) . ?
N16 N17 1.145(6) . ?
C1 C2 1.349(10) . ?
C1 H1A 0.9300 . ?
C2 C3 1.359(11) . ?
C2 H2A 0.9300 . ?
C3 C4 1.356(11) . ?
C3 H3A 0.9300 . ?
C4 C5 1.357(9) . ?
C4 H4A 0.9300 . ?
C5 C6 1.499(7) . ?
C7 C8 1.487(6) . ?
C8 C9 1.372(7) . ?
C9 C10 1.369(9) . ?
C9 H9A 0.9300 . ?
C10 C11 1.360(9) . ?
C10 H10A 0.9300 . ?
C11 C12 1.359(8) . ?
C11 H11A 0.9300 . ?
C12 H12A 0.9300 . ?
C13 C14 1.383(8) . ?
C13 H13A 0.9300 . ?
C14 C15 1.356(9) . ?
C14 H14A 0.9300 . ?
C15 C16 1.382(8) . ?
C15 H15A 0.9300 . ?
C16 C17 1.402(6) . ?
C16 H16A 0.9300 . ?
C17 C18 1.442(7) . ?
C19 C20 1.19(4) . ?
C20 H20A 0.9600 . ?
C20 H20B 0.9600 . ?
C20 H20C 0.9600 . ?
C21 C22 1.390(8) . ?
C21 H21A 0.9300 . ?
C22 C23 1.344(9) . ?
C22 H22A 0.9300 . ?
C23 C24 1.375(8) . ?
C23 H23A 0.9300 . ?
C24 C25 1.396(6) . ?
C24 H24A 0.9300 . ?
C25 C26 1.471(6) . ?
C27 C28 1.486(7) . ?
C28 H28A 0.9600 . ?
C28 H28B 0.9600 . ?
C28 H28C 0.9600 . ?
O1W H1WA 0.9500 . ?
O1W H1WB 0.9498 . ?

loop_
_geom_hbond_atom_site_label_D
_geom_hbond_atom_site_label_H
_geom_hbond_atom_site_label_A
_geom_hbond_distance_DH
_geom_hbond_distance_HA
_geom_hbond_distance_DA
_geom_hbond_angle_DHA
_geom_hbond_site_symmetry_A
N5 H5A N14 0.86 2.40 3.079(5) 136.6 4_656
N5 H5B N10 0.86 2.23 3.015(5) 151.8 2
O1W H1WA N3 0.95 2.21 3.069(6) 149.3 1_455
O1W H1WB N17 0.95 2.19 3.064(8) 153.3 .
